data_2020973
loop_
_publ_author_name
'H\"utzler, Wilhelm Maximilian'
'Bolte, Michael'

_publ_section_title
;
 Sulfur as hydrogen-bond acceptor in cocrystals of 2-thio-modified thymine
;
_journal_issue 1
_journal_name_full 'Acta Crystallographica Section C'
_journal_page_first 21
_journal_page_last 30
_journal_paper_doi 10.1107/S2053229617017181
_journal_volume 74
_journal_year 2018
_chemical_formula_iupac 'C5 H6 N2 O S, 2C4 H6 N4'
_chemical_formula_moiety 'C5 H6 N2 O S, 2(C4 H6 N4)'
_chemical_formula_sum 'C13 H18 N10 O S'
_chemical_formula_weight 362.43
_chemical_name_systematic
;
5-Methyl-2-thiouracil--2,4-diaminopyrimidine (1/2)
;
_space_group_crystal_system triclinic
_space_group_IT_number 2
_space_group_name_Hall '-P 1'
_space_group_name_H-M_alt 'P -1'
_symmetry_space_group_name_Hall '-P 1'
_symmetry_space_group_name_H-M 'P -1'
_atom_sites_solution_hydrogens mixed
_audit_creation_method SHELXL-2014/7
_cell_angle_alpha 92.241(11)
_cell_angle_beta 104.034(10)
_cell_angle_gamma 97.248(11)
_cell_formula_units_Z 2
_cell_length_a 7.7255(9)
_cell_length_b 9.1381(14)
_cell_length_c 12.4594(17)
_cell_measurement_reflns_used 11686
_cell_measurement_temperature 173(2)
_cell_measurement_theta_max 26.22
_cell_measurement_theta_min 3.38
_cell_volume 844.3(2)
_computing_cell_refinement
;
X-AREA (Stoe & Cie, 2001)
;
_computing_data_collection
;
X-AREA (Stoe & Cie, 2001)
;
_computing_data_reduction
;
X-AREA (Stoe & Cie, 2001)
;
_computing_molecular_graphics
;
Mercury (Version 3.9, Macrae <i>et al.</i>,  2008) and XP in
SHELXTL-Plus (Sheldrick,
2008)
;
_computing_publication_material
;
publCIF (Westrip, 2010)
;
_computing_structure_refinement
;
SHELXL2014 (Sheldrick, 2015)
;
_computing_structure_solution
;
SHELXS97 (Sheldrick, 2008)
;
_diffrn_ambient_temperature 173(2)
_diffrn_measured_fraction_theta_full 0.992
_diffrn_measured_fraction_theta_max 0.986
_diffrn_measurement_device_type 'STOE IPDS II two-circle diffractometer'
_diffrn_measurement_method \w
_diffrn_radiation_type MoK\a
_diffrn_radiation_wavelength 0.71073
_diffrn_reflns_av_R_equivalents 0.0406
_diffrn_reflns_limit_h_max 8
_diffrn_reflns_limit_h_min -9
_diffrn_reflns_limit_k_max 11
_diffrn_reflns_limit_k_min -11
_diffrn_reflns_limit_l_max 15
_diffrn_reflns_limit_l_min -15
_diffrn_reflns_number 7146
_diffrn_reflns_theta_full 25.000
_diffrn_reflns_theta_max 25.854
_diffrn_reflns_theta_min 3.380
_exptl_absorpt_coefficient_mu 0.218
_exptl_absorpt_correction_T_max 1.000
_exptl_absorpt_correction_T_min 0.821
_exptl_absorpt_correction_type multi-scan
_exptl_absorpt_process_details
;
(X-AREA; Stoe & Cie, 2001)
;
_exptl_crystal_colour colourless
_exptl_crystal_density_diffrn 1.426
_exptl_crystal_description block
_exptl_crystal_F_000 380
_exptl_crystal_size_max 0.310
_exptl_crystal_size_mid 0.210
_exptl_crystal_size_min 0.200
_refine_diff_density_max 0.226
_refine_diff_density_min -0.249
_refine_ls_extinction_method none
_refine_ls_goodness_of_fit_ref 1.037
_refine_ls_hydrogen_treatment mixed
_refine_ls_matrix_type full
_refine_ls_number_parameters 257
_refine_ls_number_reflns 3233
_refine_ls_number_restraints 10
_refine_ls_restrained_S_all 1.035
_refine_ls_R_factor_all 0.0440
_refine_ls_R_factor_gt 0.0354
_refine_ls_shift/su_max 0.000
_refine_ls_shift/su_mean 0.000
_refine_ls_structure_factor_coef Fsqd
_refine_ls_weighting_details 'w=1/[\s^2^(Fo^2^)+(0.0526P)^2^+0.1481P] where P=(Fo^2^+2Fc^2^)/3'
_refine_ls_weighting_scheme calc
_refine_ls_wR_factor_gt 0.0897
_refine_ls_wR_factor_ref 0.0928
_reflns_number_gt 2752
_reflns_number_total 3233
_reflns_threshold_expression 'I > 2\s(I)'
_cod_data_source_file eg3230sup1.cif
_cod_data_source_block I
_cod_database_code 2020973
_shelx_space_group_comment
;
The symmetry employed for this shelxl refinement is uniquely defined
by the following loop, which should always be used as a source of
symmetry information in preference to the above space-group names.
They are only intended as comments.
;
_shelx_estimated_absorpt_t_min 0.935
_shelx_estimated_absorpt_t_max 0.958

loop_
_space_group_symop_operation_xyz
'x, y, z'
'-x, -y, -z'

loop_
_atom_site_type_symbol
_atom_site_label
_atom_site_fract_x
_atom_site_fract_y
_atom_site_fract_z
_atom_site_U_iso_or_equiv
_atom_site_adp_type
_atom_site_calc_flag
_atom_site_occupancy
N N1A 0.36696(18) 0.55829(15) 0.66190(11) 0.0263(3) Uani d 1
H H1A 0.434(2) 0.556(2) 0.7282(13) 0.032 Uiso d 1
C C2A 0.3463(2) 0.43970(17) 0.59002(12) 0.0246(3) Uani d 1
S S21A 0.44038(6) 0.28702(5) 0.62632(3) 0.03083(13) Uani d 1
N N3A 0.24595(17) 0.45105(14) 0.48589(10) 0.0239(3) Uani d 1
H H3A 0.228(2) 0.3744(18) 0.4370(14) 0.029 Uiso d 1
C C4A 0.1669(2) 0.57323(17) 0.44852(12) 0.0243(3) Uani d 1
O O41A 0.07836(16) 0.56900(12) 0.35151(9) 0.0305(3) Uani d 1
C C5A 0.1940(2) 0.69727(17) 0.52912(12) 0.0246(3) Uani d 1
C C51A 0.1126(3) 0.83359(18) 0.49507(14) 0.0333(4) Uani d 1
H H51A 0.1522 0.9104 0.5564 0.050 Uiso calc 1
H H52A -0.0191 0.8107 0.4763 0.050 Uiso calc 1
H H53A 0.1514 0.8690 0.4302 0.050 Uiso calc 1
C C6A 0.2927(2) 0.68306(18) 0.63184(13) 0.0268(3) Uani d 1
H H6A 0.3117 0.7634 0.6860 0.032 Uiso calc 1
N N1B 0.57109(17) 0.59745(15) 0.88240(11) 0.0273(3) Uani d 1
C C2B 0.7191(2) 0.54425(17) 0.93589(12) 0.0235(3) Uani d 1
N N21B 0.7726(2) 0.43075(15) 0.88358(12) 0.0291(3) Uani d 1
H H21B 0.720(3) 0.413(2) 0.8126(13) 0.035 Uiso d 1
H H22B 0.888(2) 0.424(2) 0.9046(15) 0.035 Uiso d 1
N N3B 0.81924(17) 0.58941(14) 1.03905(10) 0.0242(3) Uani d 1
C C4B 0.7641(2) 0.69717(18) 1.09314(12) 0.0256(3) Uani d 1
N N41B 0.8598(2) 0.74284(18) 1.19726(11) 0.0336(3) Uani d 1
H H41B 0.938(3) 0.688(2) 1.2337(16) 0.040 Uiso d 1
H H42B 0.805(3) 0.791(2) 1.2392(16) 0.040 Uiso d 1
C C5B 0.6133(2) 0.76298(18) 1.04278(13) 0.0290(3) Uani d 1
H H5B 0.5764 0.8421 1.0795 0.035 Uiso calc 1
C C6B 0.5225(2) 0.70760(18) 0.93867(13) 0.0289(3) Uani d 1
H H6B 0.4185 0.7492 0.9035 0.035 Uiso calc 1
N N1C 0.19948(19) 0.21725(15) 0.32059(11) 0.0280(3) Uani d 1
C C2C 0.0924(2) 0.20734(16) 0.21725(12) 0.0246(3) Uani d 1
N N21C -0.02932(19) 0.30457(16) 0.19594(12) 0.0296(3) Uani d 1
H H21C -0.008(3) 0.3812(19) 0.2444(15) 0.035 Uiso d 1
H H22C -0.073(3) 0.319(2) 0.1239(13) 0.035 Uiso d 1
N N3C 0.08906(18) 0.10809(14) 0.13442(10) 0.0261(3) Uani d 1
C C4C 0.2033(2) 0.00810(17) 0.15581(13) 0.0272(3) Uani d 1
N N41C 0.2012(2) -0.09037(16) 0.07231(13) 0.0341(3) Uani d 1
H H41C 0.114(3) -0.090(2) 0.0102(14) 0.041 Uiso d 1
H H42C 0.254(3) -0.169(2) 0.0863(17) 0.041 Uiso d 1
C C5C 0.3224(2) 0.01019(18) 0.26110(14) 0.0322(4) Uani d 1
H H5C 0.4058 -0.0588 0.2771 0.039 Uiso calc 1
C C6C 0.3129(2) 0.11562(18) 0.33922(13) 0.0311(4) Uani d 1
H H6C 0.3912 0.1174 0.4111 0.037 Uiso calc 1

loop_
_atom_site_aniso_label
_atom_site_aniso_U_11
_atom_site_aniso_U_22
_atom_site_aniso_U_33
_atom_site_aniso_U_12
_atom_site_aniso_U_13
_atom_site_aniso_U_23
N1A 0.0243(7) 0.0308(7) 0.0209(6) 0.0058(5) -0.0007(5) 0.0002(5)
C2A 0.0195(7) 0.0304(8) 0.0240(7) 0.0043(6) 0.0052(6) 0.0037(6)
S21A 0.0323(2) 0.0341(2) 0.0269(2) 0.01514(16) 0.00322(16) 0.00457(15)
N3A 0.0245(7) 0.0245(7) 0.0210(6) 0.0059(5) 0.0015(5) -0.0003(5)
C4A 0.0222(8) 0.0258(8) 0.0243(7) 0.0035(6) 0.0046(6) 0.0028(6)
O41A 0.0349(6) 0.0288(6) 0.0235(6) 0.0089(5) -0.0029(5) 0.0017(4)
C5A 0.0237(8) 0.0238(7) 0.0264(7) 0.0030(6) 0.0065(6) 0.0011(6)
C51A 0.0400(10) 0.0253(8) 0.0331(8) 0.0078(7) 0.0046(7) 0.0016(6)
C6A 0.0247(8) 0.0275(8) 0.0269(8) 0.0015(6) 0.0056(6) -0.0024(6)
N1B 0.0221(7) 0.0323(7) 0.0260(6) 0.0066(5) 0.0015(5) 0.0032(5)
C2B 0.0196(7) 0.0259(7) 0.0250(7) 0.0032(6) 0.0050(6) 0.0062(6)
N21B 0.0253(7) 0.0324(7) 0.0277(7) 0.0077(6) 0.0017(6) -0.0023(5)
N3B 0.0221(6) 0.0282(7) 0.0228(6) 0.0064(5) 0.0046(5) 0.0042(5)
C4B 0.0238(8) 0.0315(8) 0.0222(7) 0.0050(6) 0.0061(6) 0.0047(6)
N41B 0.0352(8) 0.0439(9) 0.0225(7) 0.0179(7) 0.0029(6) 0.0002(6)
C5B 0.0291(8) 0.0330(9) 0.0277(8) 0.0121(7) 0.0081(6) 0.0030(6)
C6B 0.0231(8) 0.0350(9) 0.0288(8) 0.0106(6) 0.0028(6) 0.0071(6)
N1C 0.0311(7) 0.0263(7) 0.0258(6) 0.0046(5) 0.0057(5) 0.0006(5)
C2C 0.0251(8) 0.0225(7) 0.0260(7) 0.0004(6) 0.0078(6) 0.0013(6)
N21C 0.0325(8) 0.0287(7) 0.0265(7) 0.0093(6) 0.0039(6) -0.0033(5)
N3C 0.0282(7) 0.0232(6) 0.0258(6) 0.0040(5) 0.0050(5) 0.0003(5)
C4C 0.0289(8) 0.0227(7) 0.0306(8) 0.0025(6) 0.0094(6) 0.0003(6)
N41C 0.0387(8) 0.0280(7) 0.0343(8) 0.0124(6) 0.0037(6) -0.0036(6)
C5C 0.0336(9) 0.0276(8) 0.0349(9) 0.0099(7) 0.0046(7) 0.0038(6)
C6C 0.0329(9) 0.0306(8) 0.0283(8) 0.0049(7) 0.0040(7) 0.0039(6)

loop_
_atom_type_symbol
_atom_type_description
_atom_type_scat_dispersion_real
_atom_type_scat_dispersion_imag
_atom_type_scat_source
C C 0.0033 0.0016 'International Tables Vol C Tables 4.2.6.8 and 6.1.1.4'
H H 0.0000 0.0000 'International Tables Vol C Tables 4.2.6.8 and 6.1.1.4'
N N 0.0061 0.0033 'International Tables Vol C Tables 4.2.6.8 and 6.1.1.4'
O O 0.0106 0.0060 'International Tables Vol C Tables 4.2.6.8 and 6.1.1.4'
S S 0.1246 0.1234 'International Tables Vol C Tables 4.2.6.8 and 6.1.1.4'

loop_
_geom_angle_atom_site_label_1
_geom_angle_atom_site_label_2
_geom_angle_atom_site_label_3
_geom_angle
C2A N1A C6A 122.19(13)
C2A N1A H1A 118.3(13)
C6A N1A H1A 119.4(13)
N1A C2A N3A 115.96(14)
N1A C2A S21A 122.26(12)
N3A C2A S21A 121.78(12)
C2A N3A C4A 125.54(13)
C2A N3A H3A 118.2(12)
C4A N3A H3A 116.3(12)
O41A C4A N3A 119.02(14)
O41A C4A C5A 124.93(15)
N3A C4A C5A 116.05(13)
C6A C5A C4A 117.33(15)
C6A C5A C51A 123.41(14)
C4A C5A C51A 119.26(14)
C5A C51A H51A 109.5
C5A C51A H52A 109.5
H51A C51A H52A 109.5
C5A C51A H53A 109.5
H51A C51A H53A 109.5
H52A C51A H53A 109.5
C5A C6A N1A 122.92(14)
C5A C6A H6A 118.5
N1A C6A H6A 118.5
C2B N1B C6B 115.20(13)
N1B C2B N3B 126.10(14)
N1B C2B N21B 117.70(14)
N3B C2B N21B 116.17(14)
C2B N21B H21B 115.7(13)
C2B N21B H22B 115.2(13)
H21B N21B H22B 117.1(18)
C4B N3B C2B 116.80(13)
N3B C4B N41B 118.13(15)
N3B C4B C5B 121.31(14)
N41B C4B C5B 120.55(15)
C4B N41B H41B 119.5(13)
C4B N41B H42B 117.0(14)
H41B N41B H42B 114.6(19)
C6B C5B C4B 116.50(15)
C6B C5B H5B 121.8
C4B C5B H5B 121.8
N1B C6B C5B 124.04(15)
N1B C6B H6B 118.0
C5B C6B H6B 118.0
C2C N1C C6C 114.62(14)
N3C C2C N1C 126.55(15)
N3C C2C N21C 116.82(14)
N1C C2C N21C 116.58(14)
C2C N21C H21C 115.0(14)
C2C N21C H22C 115.5(13)
H21C N21C H22C 118.1(18)
C4C N3C C2C 117.34(13)
N3C C4C N41C 117.28(15)
N3C C4C C5C 120.47(14)
N41C C4C C5C 122.23(16)
C4C N41C H41C 116.8(14)
C4C N41C H42C 119.9(14)
H41C N41C H42C 120(2)
C6C C5C C4C 117.06(16)
C6C C5C H5C 121.5
C4C C5C H5C 121.5
N1C C6C C5C 123.96(15)
N1C C6C H6C 118.0
C5C C6C H6C 118.0

loop_
_geom_bond_atom_site_label_1
_geom_bond_atom_site_label_2
_geom_bond_distance
N1A C2A 1.347(2)
N1A C6A 1.365(2)
N1A H1A 0.865(15)
C2A N3A 1.356(2)
C2A S21A 1.6806(16)
N3A C4A 1.383(2)
N3A H3A 0.885(14)
C4A O41A 1.2324(18)
C4A C5A 1.444(2)
C5A C6A 1.342(2)
C5A C51A 1.495(2)
C51A H51A 0.9800
C51A H52A 0.9800
C51A H53A 0.9800
C6A H6A 0.9500
N1B C2B 1.336(2)
N1B C6B 1.346(2)
C2B N3B 1.348(2)
C2B N21B 1.363(2)
N21B H21B 0.878(15)
N21B H22B 0.877(15)
N3B C4B 1.341(2)
C4B N41B 1.349(2)
C4B C5B 1.401(2)
N41B H41B 0.886(16)
N41B H42B 0.881(15)
C5B C6B 1.360(2)
C5B H5B 0.9500
C6B H6B 0.9500
N1C C2C 1.344(2)
N1C C6C 1.345(2)
C2C N3C 1.3404(19)
C2C N21C 1.361(2)
N21C H21C 0.879(15)
N21C H22C 0.900(15)
N3C C4C 1.339(2)
C4C N41C 1.344(2)
C4C C5C 1.406(2)
N41C H41C 0.893(16)
N41C H42C 0.874(16)
C5C C6C 1.364(2)
C5C H5C 0.9500
C6C H6C 0.9500

loop_
_geom_hbond_atom_site_label_D
_geom_hbond_atom_site_label_H
_geom_hbond_atom_site_label_A
_geom_hbond_site_symmetry_A
_geom_hbond_distance_DH
_geom_hbond_distance_HA
_geom_hbond_distance_DA
_geom_hbond_angle_DHA
N1A H1A N1B . 0.865(15) 1.952(15) 2.8003(19) 166.7(19)
N3A H3A N1C . 0.885(14) 1.953(15) 2.8352(19) 174.8(17)
N21B H21B S21A . 0.878(15) 2.848(16) 3.6629(16) 154.9(17)
N21B H22B N3B 2_767 0.877(15) 2.220(16) 3.097(2) 178.5(18)
N41B H41B O41A 1_656 0.886(16) 2.040(16) 2.8998(19) 163.4(19)
N41B H42B S21A 2_667 0.881(15) 2.867(18) 3.5560(16) 136.3(17)
N21C H21C O41A . 0.879(15) 2.066(15) 2.9381(18) 171.4(18)
N41C H41C N3C 2 0.893(16) 2.069(16) 2.960(2) 175.5(19)
N41C H42C N21B 2_656 0.874(16) 2.427(18) 3.202(2) 148.1(18)

loop_
_geom_torsion_atom_site_label_1
_geom_torsion_atom_site_label_2
_geom_torsion_atom_site_label_3
_geom_torsion_atom_site_label_4
_geom_torsion
C6A N1A C2A N3A -0.5(2)
C6A N1A C2A S21A 179.01(12)
N1A C2A N3A C4A 0.8(2)
S21A C2A N3A C4A -178.68(12)
C2A N3A C4A O41A -179.86(14)
C2A N3A C4A C5A -0.7(2)
O41A C4A C5A C6A 179.29(15)
N3A C4A C5A C6A 0.1(2)
O41A C4A C5A C51A -0.8(2)
N3A C4A C5A C51A -179.99(14)
C4A C5A C6A N1A 0.2(2)
C51A C5A C6A N1A -179.72(15)
C2A N1A C6A C5A 0.0(2)
C6B N1B C2B N3B 0.9(2)
C6B N1B C2B N21B 178.84(14)
N1B C2B N3B C4B 0.5(2)
N21B C2B N3B C4B -177.51(13)
C2B N3B C4B N41B 178.86(14)
C2B N3B C4B C5B -2.3(2)
N3B C4B C5B C6B 2.7(2)
N41B C4B C5B C6B -178.53(15)
C2B N1B C6B C5B -0.4(2)
C4B C5B C6B N1B -1.2(2)
C6C N1C C2C N3C 0.1(2)
C6C N1C C2C N21C 177.61(14)
N1C C2C N3C C4C 0.1(2)
N21C C2C N3C C4C -177.40(14)
C2C N3C C4C N41C -179.29(14)
C2C N3C C4C C5C -0.8(2)
N3C C4C C5C C6C 1.2(2)
N41C C4C C5C C6C 179.68(16)
C2C N1C C6C C5C 0.4(2)
C4C C5C C6C N1C -1.0(3)

_cod_database_fobs_code 2020973
